data_7150245
loop_
_publ_author_name
'Crowley, Patrick J.'
'Fawcett, John'
'Griffith, Gerry A.'
'Moralee, Andrew C.'
'Percy, Jonathan M.'
'Salafia, Vittoria'

_publ_section_title
;
 Highly-functionalised difluorinated cyclohexane polyols via the
 Diels-Alder reaction: regiochemical control via the phenylsulfonyl
 group.
;
_journal_issue 18
_journal_name_full 'Organic &amp; biomolecular chemistry'
_journal_page_first 3297
_journal_page_last 3310
_journal_paper_doi 10.1039/b507131c
_journal_volume 3
_journal_year 2005
_chemical_formula_sum 'C18 H20 F2 O5 S'
_chemical_formula_weight 386.40
_chemical_name_systematic
;
?
;
_space_group_IT_number 14
_symmetry_cell_setting monoclinic
_symmetry_space_group_name_Hall '-P 2ybc'
_symmetry_space_group_name_H-M 'P 1 21/c 1'
_atom_sites_solution_hydrogens geom
_atom_sites_solution_primary direct
_atom_sites_solution_secondary difmap
_audit_creation_method SHELXL-97
_cell_angle_alpha 90.00
_cell_angle_beta 93.158(3)
_cell_angle_gamma 90.00
_cell_formula_units_Z 4
_cell_length_a 17.875(3)
_cell_length_b 6.5609(12)
_cell_length_c 15.029(3)
_cell_measurement_reflns_used 2065
_cell_measurement_temperature 150(2)
_cell_measurement_theta_max 24.54
_cell_measurement_theta_min 2.71
_cell_volume 1759.9(6)
_computing_cell_refinement 'Bruker SMART'
_computing_data_collection 'Bruker SMART'
_computing_data_reduction 'Bruker SAINT'
_computing_molecular_graphics 'Bruker SHELXTL'
_computing_publication_material 'Bruker SHELXTL'
_computing_structure_refinement 'SHELXL-97 (Sheldrick, 1997)'
_computing_structure_solution 'SHELXS-97 (Sheldrick, 1990)'
_diffrn_ambient_temperature 150(2)
_diffrn_measured_fraction_theta_full 1.000
_diffrn_measured_fraction_theta_max 1.000
_diffrn_measurement_device_type 'CCD area detector'
_diffrn_measurement_method 'phi and omega scans'
_diffrn_radiation_monochromator graphite
_diffrn_radiation_source 'fine-focus sealed tube'
_diffrn_radiation_type MoK\a
_diffrn_radiation_wavelength 0.71073
_diffrn_reflns_av_R_equivalents 0.0728
_diffrn_reflns_av_sigmaI/netI 0.0697
_diffrn_reflns_limit_h_max 21
_diffrn_reflns_limit_h_min -21
_diffrn_reflns_limit_k_max 7
_diffrn_reflns_limit_k_min -7
_diffrn_reflns_limit_l_max 17
_diffrn_reflns_limit_l_min -17
_diffrn_reflns_number 12099
_diffrn_reflns_theta_full 24.99
_diffrn_reflns_theta_max 24.99
_diffrn_reflns_theta_min 1.14
_exptl_absorpt_coefficient_mu 0.231
_exptl_absorpt_correction_type none
_exptl_crystal_colour colourless
_exptl_crystal_density_diffrn 1.458
_exptl_crystal_density_method 'not measured'
_exptl_crystal_description plate
_exptl_crystal_F_000 808
_exptl_crystal_size_max 0.35
_exptl_crystal_size_mid 0.23
_exptl_crystal_size_min 0.05
_refine_diff_density_max 0.282
_refine_diff_density_min -0.306
_refine_diff_density_rms 0.059
_refine_ls_extinction_method none
_refine_ls_goodness_of_fit_ref 1.054
_refine_ls_hydrogen_treatment mixed
_refine_ls_matrix_type full
_refine_ls_number_parameters 238
_refine_ls_number_reflns 3096
_refine_ls_number_restraints 0
_refine_ls_restrained_S_all 1.054
_refine_ls_R_factor_all 0.0929
_refine_ls_R_factor_gt 0.0611
_refine_ls_shift/su_max 0.002
_refine_ls_shift/su_mean 0.000
_refine_ls_structure_factor_coef Fsqd
_refine_ls_weighting_details 'calc w=1/[\s^2^(Fo^2^)+(0.0697P)^2^+0.3417P] where P=(Fo^2^+2Fc^2^)/3'
_refine_ls_weighting_scheme calc
_refine_ls_wR_factor_gt 0.1416
_refine_ls_wR_factor_ref 0.1545
_reflns_number_gt 2149
_reflns_number_total 3096
_reflns_threshold_expression >2sigma(I)
_cod_data_source_file b507131c.txt
_cod_data_source_block 27
_cod_depositor_comments
;
The following automatic conversions were performed:
'_symmetry_cell_setting' value 'Monoclinic' changed to 'monoclinic'
according to '/home/saulius/struct/CIF-dictionaries/cif_core.dic'
dictionary named 'cif_core.dic' version 2.4.1 from 2010-06-29.

Automatic conversion script
Id: cif_fix_enum 1527 2010-12-29 10:47:43Z saulius 
;
_cod_original_sg_symbol_H-M P2(1)/c
_cod_database_code 7150245

loop_
_symmetry_equiv_pos_as_xyz
'x, y, z'
'-x, y+1/2, -z+1/2'
'-x, -y, -z'
'x, -y-1/2, z-1/2'

loop_
_atom_site_label
_atom_site_type_symbol
_atom_site_fract_x
_atom_site_fract_y
_atom_site_fract_z
_atom_site_U_iso_or_equiv
_atom_site_adp_type
_atom_site_occupancy
_atom_site_symmetry_multiplicity
_atom_site_calc_flag
_atom_site_refinement_flags
_atom_site_disorder_assembly
_atom_site_disorder_group
S1 S 0.17893(6) 0.63664(14) 0.46781(6) 0.0348(3) Uani 1 1 d . . .
F1 F 0.36018(16) 0.1113(4) 0.36103(15) 0.0765(9) Uani 1 1 d . . .
F2 F 0.39660(14) 0.4206(5) 0.38312(16) 0.0814(10) Uani 1 1 d . . .
O1 O 0.21602(14) 0.2790(3) 0.32305(15) 0.0333(6) Uani 1 1 d . . .
O2 O 0.36387(15) 0.5145(5) 0.21746(17) 0.0503(8) Uani 1 1 d . . .
O3 O 0.35193(15) 0.2843(4) 0.10780(16) 0.0470(7) Uani 1 1 d . . .
O4 O 0.19935(15) 0.5473(4) 0.55239(15) 0.0417(7) Uani 1 1 d . . .
O5 O 0.16854(16) 0.8516(4) 0.46297(16) 0.0453(7) Uani 1 1 d . . .
C1 C 0.2382(2) 0.4158(5) 0.2542(2) 0.0284(8) Uani 1 1 d . . .
C1' C 0.1880(2) 0.3909(5) 0.1726(2) 0.0361(9) Uani 1 1 d . . .
H1'1 H 0.1884 0.2481 0.1535 0.054 Uiso 1 1 calc R . .
H1'2 H 0.2058 0.4775 0.1250 0.054 Uiso 1 1 calc R . .
H1'3 H 0.1369 0.4307 0.1855 0.054 Uiso 1 1 calc R . .
C2 C 0.3209(2) 0.3552(6) 0.2495(2) 0.0372(9) Uani 1 1 d . . .
C3 C 0.3396(2) 0.3099(7) 0.3485(3) 0.0471(11) Uani 1 1 d . . .
C4 C 0.2673(2) 0.3460(6) 0.3921(2) 0.0394(10) Uani 1 1 d . . .
H4 H 0.2631 0.2724 0.4499 0.047 Uiso 1 1 calc R . .
C5 C 0.2518(2) 0.5734(5) 0.3969(2) 0.0342(9) Uani 1 1 d . . .
H5 H 0.2988 0.6463 0.4175 0.041 Uiso 1 1 calc R . .
C6 C 0.2340(2) 0.6195(5) 0.3002(2) 0.0311(9) Uani 1 1 d . . .
C6' C 0.2171(2) 0.7938(6) 0.2639(3) 0.0466(11) Uani 1 1 d . . .
H6'1 H 0.2149 0.9125 0.2999 0.056 Uiso 1 1 calc R . .
H6'2 H 0.2070 0.8029 0.2013 0.056 Uiso 1 1 calc R . .
C7 C 0.3356(2) 0.1803(6) 0.1863(2) 0.0435(10) Uani 1 1 d . . .
H7A H 0.3785 0.0961 0.2088 0.052 Uiso 1 1 calc R . .
H7B H 0.2908 0.0924 0.1767 0.052 Uiso 1 1 calc R . .
C8 C 0.3941(2) 0.4555(7) 0.1343(3) 0.0517(12) Uani 1 1 d . . .
C9 C 0.4758(3) 0.4059(10) 0.1495(4) 0.089(2) Uani 1 1 d . . .
H9A H 0.4824 0.3062 0.1978 0.134 Uiso 1 1 calc R . .
H9B H 0.5036 0.5304 0.1657 0.134 Uiso 1 1 calc R . .
H9C H 0.4947 0.3488 0.0948 0.134 Uiso 1 1 calc R . .
C10 C 0.3783(3) 0.6233(8) 0.0687(3) 0.0753(16) Uani 1 1 d . . .
H10A H 0.3938 0.5808 0.0099 0.113 Uiso 1 1 calc R . .
H10B H 0.4064 0.7455 0.0879 0.113 Uiso 1 1 calc R . .
H10C H 0.3246 0.6537 0.0652 0.113 Uiso 1 1 calc R . .
C11 C 0.0981(2) 0.5175(5) 0.4238(2) 0.0335(9) Uani 1 1 d . . .
C12 C 0.0825(2) 0.3216(6) 0.4485(2) 0.0421(10) Uani 1 1 d . . .
H12 H 0.1155 0.2507 0.4894 0.050 Uiso 1 1 calc R . .
C13 C 0.0189(3) 0.2298(7) 0.4136(3) 0.0512(12) Uani 1 1 d . . .
H13 H 0.0077 0.0937 0.4298 0.061 Uiso 1 1 calc R . .
C14 C -0.0285(3) 0.3333(7) 0.3554(3) 0.0548(12) Uani 1 1 d . . .
H14 H -0.0727 0.2683 0.3315 0.066 Uiso 1 1 calc R . .
C15 C -0.0134(2) 0.5287(8) 0.3312(3) 0.0520(12) Uani 1 1 d . . .
H15 H -0.0471 0.5994 0.2911 0.062 Uiso 1 1 calc R . .
C16 C 0.0504(2) 0.6231(6) 0.3649(2) 0.0417(10) Uani 1 1 d . . .
H16 H 0.0616 0.7587 0.3479 0.050 Uiso 1 1 calc R . .

loop_
_atom_site_aniso_label
_atom_site_aniso_U_11
_atom_site_aniso_U_22
_atom_site_aniso_U_33
_atom_site_aniso_U_23
_atom_site_aniso_U_13
_atom_site_aniso_U_12
S1 0.0542(6) 0.0314(5) 0.0190(5) -0.0025(4) 0.0033(4) 0.0043(5)
F1 0.088(2) 0.102(2) 0.0392(15) 0.0111(14) 0.0112(14) 0.0632(18)
F2 0.0442(16) 0.161(3) 0.0374(15) -0.0201(17) -0.0072(12) -0.0028(17)
O1 0.0488(16) 0.0259(13) 0.0259(13) 0.0034(10) 0.0089(12) 0.0030(11)
O2 0.0475(18) 0.076(2) 0.0290(15) -0.0145(14) 0.0156(13) -0.0239(15)
O3 0.0509(18) 0.0622(19) 0.0286(15) -0.0093(13) 0.0101(13) -0.0039(15)
O4 0.0615(18) 0.0483(17) 0.0152(12) 0.0004(11) 0.0011(12) 0.0085(14)
O5 0.075(2) 0.0272(14) 0.0333(15) -0.0041(12) 0.0020(14) 0.0064(14)
C1 0.041(2) 0.0243(19) 0.0204(17) 0.0030(14) 0.0052(15) -0.0052(15)
C1' 0.045(2) 0.036(2) 0.0265(19) -0.0058(16) 0.0006(17) -0.0017(18)
C2 0.037(2) 0.048(2) 0.027(2) -0.0025(18) 0.0064(17) -0.0064(19)
C3 0.045(3) 0.065(3) 0.032(2) -0.003(2) -0.001(2) 0.011(2)
C4 0.048(2) 0.050(2) 0.0209(19) 0.0059(17) 0.0038(17) 0.014(2)
C5 0.040(2) 0.037(2) 0.0250(19) -0.0021(16) 0.0005(17) -0.0064(17)
C6 0.045(2) 0.026(2) 0.0227(18) -0.0014(15) 0.0049(16) -0.0085(16)
C6' 0.082(3) 0.027(2) 0.032(2) -0.0015(17) 0.011(2) -0.004(2)
C7 0.047(3) 0.055(3) 0.029(2) -0.0044(18) 0.0102(18) 0.006(2)
C8 0.048(3) 0.072(3) 0.036(2) -0.007(2) 0.012(2) -0.019(2)
C9 0.040(3) 0.153(6) 0.076(4) -0.027(4) 0.015(3) -0.019(3)
C10 0.103(4) 0.076(4) 0.049(3) 0.000(3) 0.021(3) -0.033(3)
C11 0.048(2) 0.033(2) 0.0203(18) -0.0053(15) 0.0108(17) 0.0049(18)
C12 0.065(3) 0.037(2) 0.025(2) 0.0012(17) 0.0095(19) 0.002(2)
C13 0.071(3) 0.047(3) 0.036(2) 0.001(2) 0.012(2) -0.015(2)
C14 0.053(3) 0.070(3) 0.042(3) -0.012(2) 0.010(2) -0.010(2)
C15 0.046(3) 0.074(3) 0.035(2) -0.006(2) 0.000(2) 0.010(2)
C16 0.054(3) 0.041(2) 0.030(2) -0.0019(18) 0.0042(19) 0.010(2)

loop_
_atom_type_symbol
_atom_type_description
_atom_type_scat_dispersion_real
_atom_type_scat_dispersion_imag
_atom_type_scat_source
C C 0.0033 0.0016 'International Tables Vol C Tables 4.2.6.8 and 6.1.1.4'
H H 0.0000 0.0000 'International Tables Vol C Tables 4.2.6.8 and 6.1.1.4'
O O 0.0106 0.0060 'International Tables Vol C Tables 4.2.6.8 and 6.1.1.4'
F F 0.0171 0.0103 'International Tables Vol C Tables 4.2.6.8 and 6.1.1.4'
S S 0.1246 0.1234 'International Tables Vol C Tables 4.2.6.8 and 6.1.1.4'

loop_
_geom_angle_atom_site_label_1
_geom_angle_atom_site_label_2
_geom_angle_atom_site_label_3
_geom_angle
_geom_angle_site_symmetry_1
_geom_angle_site_symmetry_3
_geom_angle_publ_flag
O5 S1 O4 118.55(15) . . ?
O5 S1 C11 108.80(18) . . ?
O4 S1 C11 108.65(17) . . ?
O5 S1 C5 107.37(17) . . ?
O4 S1 C5 106.15(16) . . ?
C11 S1 C5 106.71(17) . . ?
C4 O1 C1 98.1(3) . . ?
C2 O2 C8 109.7(3) . . ?
C8 O3 C7 106.5(3) . . ?
O1 C1 C1' 110.3(3) . . ?
O1 C1 C6 101.6(3) . . ?
C1' C1 C6 115.6(3) . . ?
O1 C1 C2 100.1(3) . . ?
C1' C1 C2 118.1(3) . . ?
C6 C1 C2 108.8(3) . . ?
O2 C2 C7 103.4(3) . . ?
O2 C2 C3 112.6(3) . . ?
C7 C2 C3 115.0(3) . . ?
O2 C2 C1 111.7(3) . . ?
C7 C2 C1 115.0(3) . . ?
C3 C2 C1 99.4(3) . . ?
F2 C3 F1 105.8(3) . . ?
F2 C3 C4 113.7(3) . . ?
F1 C3 C4 108.8(4) . . ?
F2 C3 C2 113.2(4) . . ?
F1 C3 C2 111.2(3) . . ?
C4 C3 C2 104.2(3) . . ?
O1 C4 C3 99.7(3) . . ?
O1 C4 C5 103.2(3) . . ?
C3 C4 C5 109.8(3) . . ?
C6 C5 C4 100.5(3) . . ?
C6 C5 S1 114.2(3) . . ?
C4 C5 S1 113.5(3) . . ?
C6' C6 C5 128.1(3) . . ?
C6' C6 C1 127.3(3) . . ?
C5 C6 C1 104.6(3) . . ?
O3 C7 C2 102.0(3) . . ?
O3 C8 O2 104.0(3) . . ?
O3 C8 C10 108.9(4) . . ?
O2 C8 C10 108.0(4) . . ?
O3 C8 C9 111.9(4) . . ?
O2 C8 C9 109.5(4) . . ?
C10 C8 C9 113.9(4) . . ?
C12 C11 C16 121.0(4) . . ?
C12 C11 S1 119.7(3) . . ?
C16 C11 S1 119.3(3) . . ?
C13 C12 C11 119.2(4) . . ?
C12 C13 C14 120.1(4) . . ?
C15 C14 C13 120.9(4) . . ?
C14 C15 C16 120.0(4) . . ?
C15 C16 C11 118.8(4) . . ?

loop_
_geom_bond_atom_site_label_1
_geom_bond_atom_site_label_2
_geom_bond_distance
_geom_bond_site_symmetry_2
_geom_bond_publ_flag
S1 O5 1.424(2) . ?
S1 O4 1.429(2) . ?
S1 C11 1.741(4) . ?
S1 C5 1.777(4) . ?
F1 C3 1.364(5) . ?
F2 C3 1.334(5) . ?
O1 C4 1.416(4) . ?
O1 C1 1.442(4) . ?
O2 C2 1.398(4) . ?
O2 C8 1.441(4) . ?
O3 C8 1.399(5) . ?
O3 C7 1.407(4) . ?
C1 C1' 1.488(5) . ?
C1 C6 1.508(5) . ?
C1 C2 1.537(5) . ?
C2 C7 1.522(5) . ?
C2 C3 1.535(5) . ?
C3 C4 1.501(5) . ?
C4 C5 1.519(5) . ?
C5 C6 1.501(5) . ?
C6 C6' 1.295(5) . ?
C8 C10 1.495(6) . ?
C8 C9 1.501(6) . ?
C11 C12 1.370(5) . ?
C11 C16 1.382(5) . ?
C12 C13 1.365(6) . ?
C13 C14 1.365(6) . ?
C14 C15 1.364(6) . ?
C15 C16 1.369(6) . ?
